data_4504313
loop_
_publ_author_name
'Park, Hyunsoo'
'Krigsfeld, Gabriel'
'Teat, Simon J.'
'Parise, John B.'

_publ_section_title
;
 Synthesis and Structural Determination of Four Novel Metal&#x2212;Organic
 Frameworks in a Zn&#x2212;3-Amino-1,2,4-Triazole System
;
_journal_issue 7
_journal_name_full 'Crystal Growth &amp; Design'
_journal_page_first 1343
_journal_paper_doi 10.1021/cg070295t
_journal_volume 7
_journal_year 2007
_chemical_formula_sum 'C3 H4 N4 O2 Zn'
_chemical_formula_weight 193.47
_space_group_IT_number 61
_symmetry_cell_setting orthorhombic
_symmetry_Int_Tables_number 61
_symmetry_space_group_name_Hall '-P 2ac 2ab'
_symmetry_space_group_name_H-M 'P b c a'
_atom_sites_solution_hydrogens geom
_atom_sites_solution_primary direct
_atom_sites_solution_secondary difmap
_audit_creation_method SHELXL-97
_cell_angle_alpha 90.00
_cell_angle_beta 90.00
_cell_angle_gamma 90.00
_cell_formula_units_Z 8
_cell_length_a 9.1976(11)
_cell_length_b 10.3412(13)
_cell_length_c 12.5765(15)
_cell_measurement_reflns_used 1024
_cell_measurement_temperature 190(2)
_cell_measurement_theta_max 31.31
_cell_measurement_theta_min 3.53
_cell_volume 1196.2(3)
_computing_cell_refinement 'Bruker SAINT 7.23a'
_computing_data_collection 'Bruker APEX2'
_computing_data_reduction 'Bruker SAINT 7.23a'
_computing_molecular_graphics 'Diamond 3.1'
_computing_publication_material 'SHELXTL (Sheldrick, 2000)'
_computing_structure_refinement 'SHELXL (Sheldrick, 2000)'
_computing_structure_solution 'SHELXS (Sheldrick, 2000)'
_diffrn_ambient_temperature 190(2)
_diffrn_measured_fraction_theta_full 1.000
_diffrn_measured_fraction_theta_max 1.000
_diffrn_measurement_device_type 'Bruker Platinum 200 CCD diffractometer'
_diffrn_measurement_method 'omega scan'
_diffrn_radiation_monochromator 'silicon 111'
_diffrn_radiation_probe x-ray
_diffrn_radiation_type synchrotron
_diffrn_radiation_wavelength 0.77490
_diffrn_reflns_av_R_equivalents 0.0498
_diffrn_reflns_av_sigmaI/netI 0.0284
_diffrn_reflns_limit_h_max 12
_diffrn_reflns_limit_h_min -12
_diffrn_reflns_limit_k_max 13
_diffrn_reflns_limit_k_min -13
_diffrn_reflns_limit_l_max 16
_diffrn_reflns_limit_l_min -16
_diffrn_reflns_number 12428
_diffrn_reflns_theta_full 31.31
_diffrn_reflns_theta_max 31.31
_diffrn_reflns_theta_min 3.53
_diffrn_source synchrotron
_diffrn_source_type 'ALS beamline 11.3.1'
_exptl_absorpt_coefficient_mu 4.040
_exptl_absorpt_correction_T_max 0.922
_exptl_absorpt_correction_T_min 0.614
_exptl_absorpt_correction_type multi-scan
_exptl_absorpt_process_details 'SADABS (Sheldrick, 2000)'
_exptl_crystal_colour colourless
_exptl_crystal_density_diffrn 2.149
_exptl_crystal_density_method 'not measured'
_exptl_crystal_description plate
_exptl_crystal_F_000 768
_exptl_crystal_size_max 0.06
_exptl_crystal_size_mid 0.04
_exptl_crystal_size_min 0.02
_refine_diff_density_max 0.849
_refine_diff_density_min -0.439
_refine_diff_density_rms 0.103
_refine_ls_extinction_method none
_refine_ls_goodness_of_fit_ref 1.026
_refine_ls_hydrogen_treatment mixed
_refine_ls_matrix_type full
_refine_ls_number_parameters 91
_refine_ls_number_reflns 1507
_refine_ls_number_restraints 0
_refine_ls_restrained_S_all 1.026
_refine_ls_R_factor_all 0.0453
_refine_ls_R_factor_gt 0.0349
_refine_ls_shift/su_max 0.000
_refine_ls_shift/su_mean 0.000
_refine_ls_structure_factor_coef Fsqd
_refine_ls_weighting_details 'calc w=1/[\s^2^(Fo^2^)+(0.0625P)^2^+1.4414P] where P=(Fo^2^+2Fc^2^)/3'
_refine_ls_weighting_scheme calc
_refine_ls_wR_factor_gt 0.1007
_refine_ls_wR_factor_ref 0.1102
_reflns_number_gt 1213
_reflns_number_total 1507
_reflns_threshold_expression >2sigma(I)
_cod_data_source_file cg070295tsi20070327_011608.cif
_cod_data_source_block structure2
_cod_database_code 4504313

loop_
_symmetry_equiv_pos_as_xyz
'x, y, z'
'-x+1/2, -y, z+1/2'
'-x, y+1/2, -z+1/2'
'x+1/2, -y+1/2, -z'
'-x, -y, -z'
'x-1/2, y, -z-1/2'
'x, -y-1/2, z-1/2'
'-x-1/2, y-1/2, z'

loop_
_atom_site_label
_atom_site_type_symbol
_atom_site_fract_x
_atom_site_fract_y
_atom_site_fract_z
_atom_site_U_iso_or_equiv
_atom_site_adp_type
_atom_site_occupancy
_atom_site_symmetry_multiplicity
_atom_site_calc_flag
_atom_site_refinement_flags
Zn1 Zn 0.08515(4) 0.60614(3) 0.10210(3) 0.03567(17) Uani 1 1 d .
N1 N 0.2239(3) 0.7460(3) 0.0552(2) 0.0371(6) Uani 1 1 d .
N2 N -0.1053(3) 0.6418(3) 0.0311(2) 0.0375(6) Uani 1 1 d .
N3 N 0.1609(3) 0.4340(3) 0.0511(2) 0.0377(6) Uani 1 1 d .
N4 N -0.1527(4) 0.8535(3) 0.0918(3) 0.0569(9) Uani 1 1 d .
H4A H -0.0860 0.8475 0.1406 0.068 Uiso 1 1 calc R
H4B H -0.2030 0.9243 0.0855 0.068 Uiso 1 1 calc R
C1 C 0.2601(4) 0.3643(3) 0.0996(3) 0.0398(7) Uani 1 1 d .
H1 H 0.3140 0.3934 0.1585 0.048 Uiso 1 1 calc R
C2 C -0.1781(3) 0.7532(3) 0.0261(3) 0.0379(7) Uani 1 1 d .
O1 O 0.0958(4) 0.5689(3) 0.2556(3) 0.0679(9) Uani 1 1 d .
O2 O 0.0141(4) 0.7666(4) 0.2765(3) 0.0784(10) Uani 1 1 d .
C3 C 0.0521(5) 0.6598(4) 0.3094(3) 0.0540(9) Uani 1 1 d .
H3 H 0.0472 0.6466 0.3832 0.065 Uiso 1 1 calc R

loop_
_atom_site_aniso_label
_atom_site_aniso_U_11
_atom_site_aniso_U_22
_atom_site_aniso_U_33
_atom_site_aniso_U_23
_atom_site_aniso_U_13
_atom_site_aniso_U_12
Zn1 0.0354(2) 0.0261(2) 0.0455(3) -0.00142(14) -0.00094(14) -0.00038(13)
N1 0.0350(13) 0.0267(12) 0.0497(15) -0.0006(11) -0.0001(11) -0.0017(11)
N2 0.0361(13) 0.0288(12) 0.0475(15) -0.0029(11) -0.0004(11) 0.0006(11)
N3 0.0372(14) 0.0253(12) 0.0505(15) -0.0018(11) -0.0021(12) -0.0005(11)
N4 0.060(2) 0.0404(17) 0.070(2) -0.0149(15) -0.0144(17) 0.0132(16)
C1 0.0369(16) 0.0315(16) 0.0509(19) -0.0024(13) -0.0013(13) 0.0021(14)
C2 0.0341(14) 0.0307(15) 0.0491(17) -0.0015(13) 0.0010(13) 0.0003(13)
O1 0.099(3) 0.0540(17) 0.0503(16) -0.0017(14) -0.0004(15) 0.0111(18)
O2 0.082(2) 0.073(2) 0.081(2) 0.0104(18) 0.010(2) 0.022(2)
C3 0.058(2) 0.053(2) 0.051(2) 0.0022(18) -0.0010(17) 0.0007(19)

loop_
_atom_type_symbol
_atom_type_description
_atom_type_scat_dispersion_real
_atom_type_scat_dispersion_imag
_atom_type_scat_source
C C 0.0033 0.0016 'International Tables Vol C Tables 4.2.6.8 and 6.1.1.4'
H H 0.0000 0.0000 'International Tables Vol C Tables 4.2.6.8 and 6.1.1.4'
N N 0.0061 0.0033 'International Tables Vol C Tables 4.2.6.8 and 6.1.1.4'
O O 0.0106 0.0060 'International Tables Vol C Tables 4.2.6.8 and 6.1.1.4'
Zn Zn 0.2839 1.4301 'International Tables Vol C Tables 4.2.6.8 and 6.1.1.4'

loop_
_geom_angle_atom_site_label_1
_geom_angle_atom_site_label_2
_geom_angle_atom_site_label_3
_geom_angle
_geom_angle_site_symmetry_1
_geom_angle_site_symmetry_3
O1 Zn1 N2 121.13(14) . .
O1 Zn1 N3 96.99(13) . .
N2 Zn1 N3 108.85(11) . .
O1 Zn1 N1 113.28(14) . .
N2 Zn1 N1 106.93(11) . .
N3 Zn1 N1 108.75(11) . .
C1 N1 C2 103.4(3) 8_665 4_565
C1 N1 Zn1 126.6(2) 8_665 .
C2 N1 Zn1 129.9(2) 4_565 .
C2 N2 N3 105.5(3) . 5_565
C2 N2 Zn1 128.3(2) . .
N3 N2 Zn1 123.3(2) 5_565 .
C1 N3 N2 106.9(3) . 5_565
C1 N3 Zn1 125.2(2) . .
N2 N3 Zn1 127.2(2) 5_565 .
N3 C1 N1 112.3(3) . 8_655
N2 C2 N4 123.3(3) . .
N2 C2 N1 111.8(3) . 4_465
N4 C2 N1 124.8(3) . 4_465
C3 O1 Zn1 111.9(3) . .
O1 C3 O2 126.6(4) . .

loop_
_geom_bond_atom_site_label_1
_geom_bond_atom_site_label_2
_geom_bond_distance
_geom_bond_site_symmetry_2
Zn1 O1 1.971(3) .
Zn1 N2 2.001(3) .
Zn1 N3 2.017(3) .
Zn1 N1 2.017(3) .
N1 C1 1.353(4) 8_665
N1 C2 1.363(4) 4_565
N2 C2 1.334(4) .
N2 N3 1.394(4) 5_565
N3 C1 1.313(4) .
N3 N2 1.394(4) 5_565
N4 C2 1.346(4) .
C1 N1 1.353(4) 8_655
C2 N1 1.363(4) 4_465
O1 C3 1.227(6) .
O2 C3 1.230(6) .
